data_7101110
loop_
_publ_author_name
'Cuesta, Luciano'
'Hevia, Eva'
'Morales, Dolores'
'P\'erez, Julio'
'Riera, V\'ictor'
'Rodr\'iguez, Elena'
'Miguel, Daniel'

_publ_section_title
;
 Activation of a 1,10-phenanthroline ligand on a rhenium tricarbonyl complex
;
_journal_coden_ASTM CHCOFS
_journal_issue 1
_journal_name_full
;
 Chemical Communications (Cambridge, United Kingdom)
;
_journal_page_first 116
_journal_page_last 117
_journal_paper_doi 10.1039/b412447b
_journal_year 2005
_chemical_formula_sum 'C31 H22 N2 O5 P Re'
_chemical_formula_weight 719.68
_space_group_IT_number 2
_symmetry_cell_setting triclinic
_symmetry_space_group_name_Hall '-P 1'
_symmetry_space_group_name_H-M 'P -1'
_atom_sites_solution_hydrogens geom
_atom_sites_solution_primary direct
_atom_sites_solution_secondary difmap
_audit_creation_method SHELXL-97
_cell_angle_alpha 86.592(7)
_cell_angle_beta 71.976(6)
_cell_angle_gamma 82.823(7)
_cell_formula_units_Z 2
_cell_length_a 9.844(3)
_cell_length_b 11.300(4)
_cell_length_c 13.009(5)
_cell_measurement_temperature 296(2)
_cell_volume 1365.0(8)
_computing_cell_refinement 'Bruker SMART'
_computing_data_collection 'Bruker SMART'
_computing_data_reduction 'Bruker SHELXTL'
_computing_molecular_graphics 'Bruker SHELXTL'
_computing_publication_material 'Bruker SHELXTL'
_computing_structure_refinement 'SHELXL-97 (Sheldrick, 1997)'
_computing_structure_solution 'SHELXS-97 (Sheldrick, 1990)'
_diffrn_ambient_temperature 296(2)
_diffrn_measured_fraction_theta_full 0.990
_diffrn_measured_fraction_theta_max 0.990
_diffrn_measurement_device_type 'CCD area detector'
_diffrn_measurement_method 'phi and omega scans'
_diffrn_radiation_monochromator graphite
_diffrn_radiation_source 'fine-focus sealed tube'
_diffrn_radiation_type MoK\a
_diffrn_radiation_wavelength 0.71073
_diffrn_reflns_av_R_equivalents 0.0212
_diffrn_reflns_av_sigmaI/netI 0.0323
_diffrn_reflns_limit_h_max 10
_diffrn_reflns_limit_h_min -10
_diffrn_reflns_limit_k_max 12
_diffrn_reflns_limit_k_min -10
_diffrn_reflns_limit_l_max 12
_diffrn_reflns_limit_l_min -14
_diffrn_reflns_number 6131
_diffrn_reflns_theta_full 23.32
_diffrn_reflns_theta_max 23.32
_diffrn_reflns_theta_min 1.65
_exptl_absorpt_coefficient_mu 4.554
_exptl_absorpt_correction_T_max 1.000000
_exptl_absorpt_correction_T_min 0.690997
_exptl_absorpt_correction_type SADABS
_exptl_crystal_colour DEEP_RED
_exptl_crystal_density_diffrn 1.751
_exptl_crystal_density_method 'not measured'
_exptl_crystal_description BLOCK
_exptl_crystal_F_000 704
_exptl_crystal_size_max 0.11
_exptl_crystal_size_mid 0.18
_exptl_crystal_size_min 0.22
_refine_diff_density_max 1.484
_refine_diff_density_min -0.899
_refine_diff_density_rms 0.127
_refine_ls_extinction_method none
_refine_ls_goodness_of_fit_ref 1.058
_refine_ls_hydrogen_treatment mixed
_refine_ls_matrix_type full
_refine_ls_number_parameters 362
_refine_ls_number_reflns 3917
_refine_ls_number_restraints 0
_refine_ls_restrained_S_all 1.058
_refine_ls_R_factor_all 0.0371
_refine_ls_R_factor_gt 0.0317
_refine_ls_shift/su_max 0.000
_refine_ls_shift/su_mean 0.000
_refine_ls_structure_factor_coef Fsqd
_refine_ls_weighting_details 'calc w=1/[\s^2^(Fo^2^)+(0.0550P)^2^+0.0000P] where P=(Fo^2^+2Fc^2^)/3'
_refine_ls_weighting_scheme calc
_refine_ls_wR_factor_gt 0.0782
_refine_ls_wR_factor_ref 0.0815
_reflns_number_gt 3507
_reflns_number_total 3917
_reflns_threshold_expression >2sigma(I)
_cod_data_source_file b412447b.txt
_cod_depositor_comments
;
The following automatic conversions were performed:
'_symmetry_cell_setting' value 'Triclinic' changed to 'triclinic'
according to '/home/saulius/struct/CIF-dictionaries/cif_core.dic'
dictionary named 'cif_core.dic' version 2.4.1 from 2010-06-29.

Automatic conversion script
Id: cif_fix_enum 1527 2010-12-29 10:47:43Z saulius 
;
_cod_original_sg_symbol_H-M P-1
_cod_database_code 7101110

loop_
_symmetry_equiv_pos_as_xyz
'x, y, z'
'-x, -y, -z'

loop_
_atom_site_label
_atom_site_type_symbol
_atom_site_fract_x
_atom_site_fract_y
_atom_site_fract_z
_atom_site_U_iso_or_equiv
_atom_site_adp_type
_atom_site_occupancy
_atom_site_symmetry_multiplicity
_atom_site_calc_flag
_atom_site_refinement_flags
Re1 Re 0.36232(2) 0.21948(2) 0.218946(17) 0.03543(11) Uani 1 1 d .
P1 P 0.38766(16) 0.31829(13) 0.37519(11) 0.0332(3) Uani 1 1 d .
N1 N 0.5323(5) 0.3313(4) 0.1517(4) 0.0337(11) Uani 1 1 d .
N2 N 0.5567(5) 0.1024(4) 0.2116(4) 0.0369(11) Uani 1 1 d .
C1 C 0.3559(6) 0.1547(6) 0.0833(5) 0.0425(15) Uani 1 1 d .
O1 O 0.3475(6) 0.1157(6) 0.0097(5) 0.0846(18) Uani 1 1 d .
C3 C 0.2034(7) 0.3348(6) 0.2146(5) 0.0433(15) Uani 1 1 d .
O3 O 0.1096(6) 0.4044(5) 0.2058(4) 0.0668(14) Uani 1 1 d .
C2 C 0.2283(6) 0.1082(5) 0.2949(5) 0.0390(14) Uani 1 1 d .
O2 O 0.1523(5) 0.0408(5) 0.3395(5) 0.0686(14) Uani 1 1 d .
C4 C 0.3940(7) 0.4769(5) 0.3428(5) 0.0424(15) Uani 1 1 d .
H4 H 0.3651 0.5284 0.4007 0.051 Uiso 1 1 calc R
C5 C 0.4365(6) 0.5266(5) 0.2432(5) 0.0390(14) Uani 1 1 d .
C6 C 0.4055(7) 0.6594(6) 0.2350(5) 0.0449(15) Uani 1 1 d .
O6 O 0.4213(7) 0.7297(4) 0.2933(4) 0.0757(16) Uani 1 1 d .
O7 O 0.3511(6) 0.6901(4) 0.1532(4) 0.0593(13) Uani 1 1 d .
C7 C 0.3064(9) 0.8165(6) 0.1402(7) 0.068(2) Uani 1 1 d .
H7A H 0.2507 0.8484 0.2092 0.103 Uiso 1 1 calc R
H7B H 0.2493 0.8263 0.0917 0.103 Uiso 1 1 calc R
H7C H 0.3899 0.8580 0.1111 0.103 Uiso 1 1 calc R
C11 C 0.5082(7) 0.4613(5) 0.1370(5) 0.0401(14) Uani 1 1 d .
H11 H 0.4425 0.4767 0.0933 0.048 Uiso 1 1 calc R
C12 C 0.6454(8) 0.5153(6) 0.0753(5) 0.0505(17) Uani 1 1 d .
H12 H 0.6379 0.5948 0.0526 0.061 Uiso 1 1 calc R
C13 C 0.7745(8) 0.4548(6) 0.0525(5) 0.0536(18) Uani 1 1 d .
H13 H 0.8543 0.4933 0.0157 0.064 Uiso 1 1 calc R
C14 C 0.7954(7) 0.3306(6) 0.0830(5) 0.0462(16) Uani 1 1 d .
C15 C 0.6680(7) 0.2760(6) 0.1322(5) 0.0398(14) Uani 1 1 d .
C16 C 0.6847(6) 0.1529(6) 0.1624(5) 0.0391(14) Uani 1 1 d .
C17 C 0.8206(7) 0.0858(7) 0.1486(5) 0.0510(17) Uani 1 1 d .
C18 C 0.8225(8) -0.0310(7) 0.1848(6) 0.064(2) Uani 1 1 d .
H18 H 0.9102 -0.0771 0.1766 0.077 Uiso 1 1 calc R
C19 C 0.6986(8) -0.0802(6) 0.2323(6) 0.0572(18) Uani 1 1 d .
H19 H 0.7011 -0.1594 0.2563 0.069 Uiso 1 1 calc R
C20 C 0.5679(7) -0.0106(6) 0.2447(5) 0.0453(15) Uani 1 1 d .
H20 H 0.4838 -0.0451 0.2781 0.054 Uiso 1 1 calc R
C21 C 0.9290(7) 0.2610(7) 0.0657(6) 0.061(2) Uani 1 1 d .
H21 H 1.0119 0.2967 0.0309 0.074 Uiso 1 1 calc R
C22 C 0.9439(8) 0.1436(8) 0.0972(7) 0.068(2) Uani 1 1 d .
H22 H 1.0350 0.1020 0.0847 0.081 Uiso 1 1 calc R
C31 C 0.2474(6) 0.3237(5) 0.5070(5) 0.0380(14) Uani 1 1 d .
C32 C 0.2706(7) 0.3627(6) 0.5985(5) 0.0502(16) Uani 1 1 d .
H32 H 0.3609 0.3828 0.5945 0.060 Uiso 1 1 calc R
C33 C 0.1618(8) 0.3722(6) 0.6952(5) 0.0555(18) Uani 1 1 d .
H33 H 0.1793 0.3975 0.7562 0.067 Uiso 1 1 calc R
C34 C 0.0278(9) 0.3444(7) 0.7018(6) 0.066(2) Uani 1 1 d .
H34 H -0.0464 0.3528 0.7666 0.079 Uiso 1 1 calc R
C35 C 0.0037(8) 0.3046(9) 0.6131(7) 0.082(3) Uani 1 1 d .
H35 H -0.0866 0.2836 0.6181 0.099 Uiso 1 1 calc R
C36 C 0.1130(8) 0.2949(8) 0.5144(6) 0.067(2) Uani 1 1 d .
H36 H 0.0950 0.2690 0.4538 0.081 Uiso 1 1 calc R
C41 C 0.5521(6) 0.2666(5) 0.4090(4) 0.0365(14) Uani 1 1 d .
C42 C 0.6714(7) 0.3271(7) 0.3739(5) 0.0517(17) Uani 1 1 d .
H42 H 0.6662 0.4006 0.3382 0.062 Uiso 1 1 calc R
C43 C 0.8015(7) 0.2786(8) 0.3914(6) 0.064(2) Uani 1 1 d .
H43 H 0.8822 0.3196 0.3676 0.077 Uiso 1 1 calc R
C44 C 0.8078(8) 0.1688(8) 0.4447(6) 0.064(2) Uani 1 1 d .
H44 H 0.8928 0.1362 0.4575 0.077 Uiso 1 1 calc R
C45 C 0.6878(8) 0.1079(7) 0.4786(6) 0.0584(19) Uani 1 1 d .
H45 H 0.6926 0.0338 0.5132 0.070 Uiso 1 1 calc R
C46 C 0.5613(7) 0.1564(6) 0.4614(5) 0.0448(15) Uani 1 1 d .
H46 H 0.4809 0.1151 0.4852 0.054 Uiso 1 1 calc R

loop_
_atom_site_aniso_label
_atom_site_aniso_U_11
_atom_site_aniso_U_22
_atom_site_aniso_U_33
_atom_site_aniso_U_23
_atom_site_aniso_U_13
_atom_site_aniso_U_12
Re1 0.03727(16) 0.03836(17) 0.03396(16) -0.00356(10) -0.01198(11) -0.01247(10)
P1 0.0360(8) 0.0371(8) 0.0287(8) -0.0025(6) -0.0100(6) -0.0117(6)
N1 0.036(3) 0.030(3) 0.035(3) -0.001(2) -0.007(2) -0.012(2)
N2 0.040(3) 0.040(3) 0.030(3) -0.002(2) -0.008(2) -0.010(2)
C1 0.037(3) 0.057(4) 0.034(3) -0.006(3) -0.007(3) -0.011(3)
O1 0.086(4) 0.118(5) 0.061(4) -0.033(3) -0.029(3) -0.022(4)
C3 0.052(4) 0.041(4) 0.038(3) -0.005(3) -0.009(3) -0.020(3)
O3 0.057(3) 0.064(3) 0.081(4) 0.003(3) -0.027(3) 0.004(3)
C2 0.037(3) 0.036(3) 0.042(3) -0.002(3) -0.007(3) -0.007(3)
O2 0.056(3) 0.056(3) 0.088(4) 0.011(3) -0.010(3) -0.024(3)
C4 0.052(4) 0.046(4) 0.036(3) -0.005(3) -0.017(3) -0.017(3)
C5 0.045(4) 0.041(3) 0.037(3) -0.001(3) -0.016(3) -0.015(3)
C6 0.055(4) 0.042(4) 0.038(4) 0.003(3) -0.010(3) -0.018(3)
O6 0.130(5) 0.044(3) 0.068(3) -0.006(3) -0.046(4) -0.023(3)
O7 0.087(4) 0.042(3) 0.057(3) -0.003(2) -0.033(3) -0.007(2)
C7 0.093(6) 0.044(4) 0.071(5) 0.004(4) -0.028(5) -0.012(4)
C11 0.049(4) 0.041(3) 0.033(3) 0.001(3) -0.014(3) -0.014(3)
C12 0.066(5) 0.044(4) 0.043(4) 0.002(3) -0.012(3) -0.025(3)
C13 0.052(4) 0.065(5) 0.043(4) -0.002(3) -0.005(3) -0.032(4)
C14 0.038(4) 0.064(4) 0.037(3) -0.004(3) -0.008(3) -0.015(3)
C15 0.042(4) 0.048(4) 0.033(3) -0.003(3) -0.012(3) -0.019(3)
C16 0.036(3) 0.049(4) 0.034(3) -0.006(3) -0.010(3) -0.009(3)
C17 0.054(4) 0.070(5) 0.030(3) -0.006(3) -0.014(3) -0.009(3)
C18 0.057(5) 0.061(5) 0.074(5) -0.008(4) -0.025(4) 0.014(4)
C19 0.059(5) 0.048(4) 0.062(5) -0.003(3) -0.018(4) 0.000(3)
C20 0.049(4) 0.044(4) 0.043(4) -0.008(3) -0.013(3) -0.005(3)
C21 0.037(4) 0.082(6) 0.058(5) -0.013(4) 0.003(3) -0.019(4)
C22 0.038(4) 0.085(6) 0.075(5) -0.007(5) -0.010(4) -0.003(4)
C31 0.041(3) 0.039(3) 0.032(3) -0.001(3) -0.006(3) -0.009(3)
C32 0.052(4) 0.061(4) 0.039(4) -0.011(3) -0.008(3) -0.018(3)
C33 0.067(5) 0.057(4) 0.039(4) -0.011(3) -0.008(3) -0.009(4)
C34 0.068(5) 0.066(5) 0.047(4) -0.010(4) 0.007(4) -0.007(4)
C35 0.044(5) 0.128(8) 0.068(5) -0.026(5) 0.003(4) -0.026(5)
C36 0.046(4) 0.111(7) 0.049(4) -0.018(4) -0.013(3) -0.017(4)
C41 0.038(3) 0.045(4) 0.028(3) -0.006(3) -0.008(3) -0.014(3)
C42 0.051(4) 0.063(5) 0.048(4) 0.003(3) -0.019(3) -0.028(3)
C43 0.041(4) 0.090(6) 0.068(5) 0.007(4) -0.020(4) -0.031(4)
C44 0.042(4) 0.088(6) 0.067(5) -0.008(4) -0.026(4) 0.001(4)
C45 0.063(5) 0.060(5) 0.060(5) 0.007(4) -0.031(4) -0.009(4)
C46 0.039(4) 0.054(4) 0.045(4) 0.003(3) -0.014(3) -0.014(3)

loop_
_atom_type_symbol
_atom_type_description
_atom_type_scat_dispersion_real
_atom_type_scat_dispersion_imag
_atom_type_scat_source
C C 0.0033 0.0016 'International Tables Vol C Tables 4.2.6.8 and 6.1.1.4'
H H 0.0000 0.0000 'International Tables Vol C Tables 4.2.6.8 and 6.1.1.4'
N N 0.0061 0.0033 'International Tables Vol C Tables 4.2.6.8 and 6.1.1.4'
O O 0.0106 0.0060 'International Tables Vol C Tables 4.2.6.8 and 6.1.1.4'
P P 0.1023 0.0942 'International Tables Vol C Tables 4.2.6.8 and 6.1.1.4'
Re Re -1.0185 7.2310 'International Tables Vol C Tables 4.2.6.8 and 6.1.1.4'

loop_
_geom_angle_atom_site_label_1
_geom_angle_atom_site_label_2
_geom_angle_atom_site_label_3
_geom_angle
C3 Re1 C2 89.6(2)
C3 Re1 C1 88.5(3)
C2 Re1 C1 87.3(3)
C3 Re1 N1 98.0(2)
C2 Re1 N1 170.4(2)
C1 Re1 N1 98.7(2)
C3 Re1 N2 173.7(2)
C2 Re1 N2 96.6(2)
C1 Re1 N2 90.7(2)
N1 Re1 N2 75.94(18)
C3 Re1 P1 90.76(18)
C2 Re1 P1 99.48(18)
C1 Re1 P1 173.19(18)
N1 Re1 P1 74.72(13)
N2 Re1 P1 89.34(13)
C4 P1 C41 106.0(3)
C4 P1 C31 100.6(3)
C41 P1 C31 103.6(3)
C4 P1 Re1 108.42(19)
C41 P1 Re1 114.44(19)
C31 P1 Re1 122.0(2)
C15 N1 C11 120.1(5)
C15 N1 Re1 115.7(4)
C11 N1 Re1 124.0(4)
C20 N2 C16 117.3(5)
C20 N2 Re1 127.8(4)
C16 N2 Re1 114.9(4)
O1 C1 Re1 177.0(6)
O3 C3 Re1 176.2(6)
O2 C2 Re1 178.4(6)
C5 C4 P1 126.2(5)
C4 C5 C6 116.6(6)
C4 C5 C11 126.8(6)
C6 C5 C11 116.6(5)
O6 C6 O7 123.3(6)
O6 C6 C5 126.1(6)
O7 C6 C5 110.5(5)
C6 O7 C7 116.6(5)
N1 C11 C12 112.6(5)
N1 C11 C5 113.3(5)
C12 C11 C5 109.4(5)
C13 C12 C11 123.2(6)
C12 C13 C14 122.0(6)
C21 C14 C15 118.7(6)
C21 C14 C13 125.6(6)
C15 C14 C13 115.6(6)
N1 C15 C14 125.1(6)
N1 C15 C16 117.8(5)
C14 C15 C16 117.1(6)
N2 C16 C17 121.3(6)
N2 C16 C15 115.5(5)
C17 C16 C15 123.2(6)
C18 C17 C22 124.9(7)
C18 C17 C16 117.7(6)
C22 C17 C16 117.4(7)
C19 C18 C17 121.1(7)
C18 C19 C20 119.1(7)
N2 C20 C19 123.5(6)
C22 C21 C14 123.6(6)
C21 C22 C17 119.8(7)
C36 C31 C32 118.7(6)
C36 C31 P1 119.4(5)
C32 C31 P1 121.7(5)
C33 C32 C31 120.9(6)
C34 C33 C32 120.1(7)
C35 C34 C33 119.7(7)
C34 C35 C36 120.7(7)
C31 C36 C35 119.8(7)
C42 C41 C46 119.3(6)
C42 C41 P1 121.8(5)
C46 C41 P1 118.6(4)
C41 C42 C43 120.4(7)
C44 C43 C42 119.2(6)
C45 C44 C43 119.9(7)
C46 C45 C44 120.3(7)
C45 C46 C41 120.8(6)

loop_
_geom_bond_atom_site_label_1
_geom_bond_atom_site_label_2
_geom_bond_distance
Re1 C3 1.920(7)
Re1 C2 1.939(6)
Re1 C1 1.972(6)
Re1 N1 2.157(4)
Re1 N2 2.166(5)
Re1 P1 2.4685(16)
P1 C4 1.821(6)
P1 C41 1.824(6)
P1 C31 1.838(6)
N1 C15 1.356(8)
N1 C11 1.469(8)
N2 C20 1.325(8)
N2 C16 1.400(7)
C1 O1 1.107(7)
C3 O3 1.165(8)
C2 O2 1.139(7)
C4 C5 1.344(8)
C5 C6 1.498(9)
C5 C11 1.530(9)
C6 O6 1.186(8)
C6 O7 1.342(8)
O7 C7 1.457(8)
C11 C12 1.522(9)
C12 C13 1.321(10)
C13 C14 1.442(10)
C14 C21 1.407(10)
C14 C15 1.419(8)
C15 C16 1.426(9)
C16 C17 1.418(9)
C17 C18 1.375(10)
C17 C22 1.410(10)
C18 C19 1.356(10)
C19 C20 1.391(9)
C21 C22 1.368(11)
C31 C36 1.375(9)
C31 C32 1.385(9)
C32 C33 1.377(9)
C33 C34 1.370(10)
C34 C35 1.360(11)
C35 C36 1.396(10)
C41 C42 1.373(8)
C41 C46 1.391(8)
C42 C43 1.408(10)
C43 C44 1.389(11)
C44 C45 1.382(10)
C45 C46 1.373(9)
